data_2221038
loop_
_publ_author_name
'Lei, Xinyou'
'Bai, Xiaohua'

_publ_section_title
;
 1,5-Bis(4-chlorophenyl)-3-[4-(dimethylamino)phenyl]pentane-1,5-dione
;
_journal_coeditor_code CV2508
_journal_issue 3
_journal_name_full 'Acta Crystallographica Section E'
_journal_page_first o514
_journal_paper_doi 10.1107/S1600536809003894
_journal_volume 65
_journal_year 2009
_chemical_formula_iupac 'C25 H23 Cl2 N O2'
_chemical_formula_moiety 'C25 H23 Cl2 N O2'
_chemical_formula_sum 'C25 H23 Cl2 N O2'
_chemical_formula_weight 440.34
_chemical_name_systematic
;
1,5-Bis(4-chlorophenyl)-3-[4-(dimethylamino)phenyl]pentane-1,5-dione
;
_space_group_IT_number 2
_symmetry_cell_setting triclinic
_symmetry_space_group_name_Hall '-P 1'
_symmetry_space_group_name_H-M 'P -1'
_atom_sites_solution_hydrogens geom
_atom_sites_solution_primary direct
_atom_sites_solution_secondary difmap
_audit_creation_method SHELXL-97
_cell_angle_alpha 75.5160(10)
_cell_angle_beta 85.953(2)
_cell_angle_gamma 87.215(2)
_cell_formula_units_Z 2
_cell_length_a 6.1059(11)
_cell_length_b 12.5660(16)
_cell_length_c 14.731(2)
_cell_measurement_reflns_used 1234
_cell_measurement_temperature 298(2)
_cell_measurement_theta_max 22.341
_cell_measurement_theta_min 2.458
_cell_volume 1091.1(3)
_computing_cell_refinement 'SAINT (Siemens, 1996)'
_computing_data_collection 'SMART (Siemens, 1996)'
_computing_data_reduction 'SAINT (Siemens, 1996)'
_computing_molecular_graphics 'SHELXTL (Sheldrick, 2008)'
_computing_publication_material 'SHELXTL (Sheldrick, 2008)'
_computing_structure_refinement 'SHELXL97 (Sheldrick, 2008)'
_computing_structure_solution 'SHELXS97 (Sheldrick, 2008)'
_diffrn_ambient_temperature 298(2)
_diffrn_measured_fraction_theta_full 0.984
_diffrn_measured_fraction_theta_max 0.984
_diffrn_measurement_device_type 'Bruker SMART APEX CCD area-detector'
_diffrn_measurement_method '\f and \w'
_diffrn_radiation_monochromator graphite
_diffrn_radiation_source 'fine-focus sealed tube'
_diffrn_radiation_type MoK\a
_diffrn_radiation_wavelength 0.71073
_diffrn_reflns_av_R_equivalents 0.0237
_diffrn_reflns_av_sigmaI/netI 0.0619
_diffrn_reflns_limit_h_max 7
_diffrn_reflns_limit_h_min -7
_diffrn_reflns_limit_k_max 14
_diffrn_reflns_limit_k_min -8
_diffrn_reflns_limit_l_max 17
_diffrn_reflns_limit_l_min -17
_diffrn_reflns_number 5699
_diffrn_reflns_theta_full 25.01
_diffrn_reflns_theta_max 25.01
_diffrn_reflns_theta_min 1.43
_exptl_absorpt_coefficient_mu 0.319
_exptl_absorpt_correction_T_max 0.8802
_exptl_absorpt_correction_T_min 0.8592
_exptl_absorpt_correction_type multi-scan
_exptl_absorpt_process_details '(SADABS; Sheldrick, 1996)'
_exptl_crystal_colour colourless
_exptl_crystal_density_diffrn 1.340
_exptl_crystal_density_method 'not measured'
_exptl_crystal_description block
_exptl_crystal_F_000 460
_exptl_crystal_size_max 0.49
_exptl_crystal_size_mid 0.44
_exptl_crystal_size_min 0.41
_refine_diff_density_max 0.177
_refine_diff_density_min -0.275
_refine_ls_extinction_method none
_refine_ls_goodness_of_fit_ref 0.990
_refine_ls_hydrogen_treatment constr
_refine_ls_matrix_type full
_refine_ls_number_parameters 273
_refine_ls_number_reflns 3783
_refine_ls_number_restraints 0
_refine_ls_restrained_S_all 0.990
_refine_ls_R_factor_all 0.1191
_refine_ls_R_factor_gt 0.0510
_refine_ls_shift/su_max 0.001
_refine_ls_shift/su_mean 0.000
_refine_ls_structure_factor_coef Fsqd
_refine_ls_weighting_details 'calc w=1/[\s^2^(Fo^2^)+(0.0595P)^2^] where P=(Fo^2^+2Fc^2^)/3'
_refine_ls_weighting_scheme calc
_refine_ls_wR_factor_gt 0.1112
_refine_ls_wR_factor_ref 0.1411
_reflns_number_gt 1846
_reflns_number_total 3783
_reflns_threshold_expression I>2\s(I)
_cod_data_source_file cv2508.cif
_cod_data_source_block I
_cod_depositor_comments
;
The following automatic conversions were performed:
'_symmetry_cell_setting' value 'Triclinic' changed to 'triclinic'
according to '/home/saulius/struct/CIF-dictionaries/cif_core.dic'
dictionary named 'cif_core.dic' version 2.4.1 from 2010-06-29.

Automatic conversion script
Id: cif_fix_enum 1527 2010-12-29 10:47:43Z saulius 

The following automatic conversions were performed:

'_symmetry_cell_setting' value 'Triclinic' changed to 'triclinic'
according to /home/saulius/struct/CIF-dictionaries/cif_core.dic
dictionary named 'cif_core.dic' version 2.4.1 from 2010-06-29.

Automatic conversion script
Id: cif_fix_values 1715 2011-07-08 13:25:40Z adriana 
;
_cod_database_code 2221038
_cod_database_fobs_code 2221038

loop_
_symmetry_equiv_pos_as_xyz
'x, y, z'
'-x, -y, -z'

loop_
_atom_site_type_symbol
_atom_site_label
_atom_site_fract_x
_atom_site_fract_y
_atom_site_fract_z
_atom_site_U_iso_or_equiv
_atom_site_adp_type
_atom_site_calc_flag
_atom_site_refinement_flags
_atom_site_occupancy
_atom_site_disorder_assembly
_atom_site_disorder_group
Cl Cl1 1.1281(2) 0.35929(8) 0.70584(7) 0.1057(4) Uani d . 1 . .
Cl Cl2 0.8066(2) 1.57712(9) 0.06677(8) 0.1334(5) Uani d . 1 . .
N N1 0.5447(5) 0.8356(3) 0.0253(2) 0.0836(9) Uani d . 1 . .
O O1 0.4561(4) 0.75133(19) 0.48581(16) 0.0838(8) Uani d . 1 . .
O O2 0.3440(4) 1.12960(19) 0.32504(17) 0.0811(7) Uani d . 1 . .
C C1 0.6537(6) 0.7566(3) 0.4892(2) 0.0550(8) Uani d . 1 . .
C C2 0.7662(5) 0.8611(2) 0.4432(2) 0.0560(8) Uani d . 1 . .
H H2A 0.8980 0.8441 0.4080 0.067 Uiso calc R 1 . .
H H2B 0.8109 0.8943 0.4914 0.067 Uiso calc R 1 . .
C C3 0.6236(5) 0.9442(2) 0.3771(2) 0.0551(8) Uani d . 1 . .
H H3 0.4755 0.9419 0.4076 0.066 Uiso calc R 1 . .
C C4 0.7007(5) 1.0611(2) 0.3626(2) 0.0587(9) Uani d . 1 . .
H H4A 0.7239 1.0744 0.4232 0.070 Uiso calc R 1 . .
H H4B 0.8403 1.0685 0.3262 0.070 Uiso calc R 1 . .
C C5 0.5388(6) 1.1462(3) 0.3128(2) 0.0556(8) Uani d . 1 . .
C C6 0.7791(5) 0.6593(2) 0.54189(19) 0.0486(8) Uani d . 1 . .
C C7 0.9857(5) 0.6658(3) 0.5707(2) 0.0573(8) Uani d . 1 . .
H H7 1.0549 0.7328 0.5548 0.069 Uiso d R 1 . .
C C8 1.0912(6) 0.5741(3) 0.6229(2) 0.0667(9) Uani d . 1 . .
H H8 1.2297 0.5793 0.6437 0.080 Uiso d R 1 . .
C C9 0.9908(7) 0.4750(3) 0.6441(2) 0.0650(9) Uani d . 1 . .
C C10 0.7867(7) 0.4664(3) 0.6155(2) 0.0744(10) Uani d . 1 . .
H H10 0.7202 0.3987 0.6294 0.089 Uiso d R 1 . .
C C11 0.6806(6) 0.5591(3) 0.5657(2) 0.0635(9) Uani d . 1 . .
H H11 0.5392 0.5541 0.5476 0.076 Uiso d R 1 . .
C C12 0.6156(6) 1.2513(3) 0.2519(2) 0.0546(8) Uani d . 1 . .
C C13 0.8291(6) 1.2674(3) 0.2151(2) 0.0632(9) Uani d . 1 . .
H H13 0.9347 1.2109 0.2298 0.076 Uiso calc R 1 . .
C C14 0.8859(6) 1.3673(3) 0.1565(2) 0.0779(11) Uani d . 1 . .
H H14 1.0288 1.3779 0.1304 0.093 Uiso calc R 1 . .
C C15 0.7308(8) 1.4511(3) 0.1368(2) 0.0804(11) Uani d . 1 . .
C C16 0.5199(8) 1.4378(3) 0.1735(2) 0.0854(12) Uani d . 1 . .
H H16 0.4164 1.4955 0.1604 0.102 Uiso calc R 1 . .
C C17 0.4640(6) 1.3385(3) 0.2298(2) 0.0707(10) Uani d . 1 . .
H H17 0.3198 1.3286 0.2544 0.085 Uiso calc R 1 . .
C C18 0.6048(5) 0.9143(2) 0.2842(2) 0.0490(8) Uani d . 1 . .
C C19 0.7708(5) 0.9307(2) 0.2150(2) 0.0572(8) Uani d . 1 . .
H H19 0.9003 0.9603 0.2258 0.069 Uiso calc R 1 . .
C C20 0.7540(6) 0.9053(3) 0.1304(2) 0.0632(9) Uani d . 1 . .
H H20 0.8705 0.9189 0.0853 0.076 Uiso calc R 1 . .
C C21 0.5653(6) 0.8595(3) 0.1113(2) 0.0596(9) Uani d . 1 . .
C C22 0.3988(6) 0.8402(3) 0.1817(2) 0.0663(9) Uani d . 1 . .
H H22 0.2711 0.8079 0.1723 0.080 Uiso calc R 1 . .
C C23 0.4195(5) 0.8681(2) 0.2655(2) 0.0597(9) Uani d . 1 . .
H H23 0.3035 0.8551 0.3109 0.072 Uiso calc R 1 . .
C C24 0.7091(7) 0.8654(3) -0.0499(3) 0.0939(13) Uani d . 1 . .
H H24A 0.7429 0.9413 -0.0588 0.141 Uiso calc R 1 . .
H H24B 0.6554 0.8546 -0.1066 0.141 Uiso calc R 1 . .
H H24C 0.8393 0.8202 -0.0348 0.141 Uiso calc R 1 . .
C C25 0.3520(7) 0.7852(4) 0.0080(3) 0.1137(16) Uani d . 1 . .
H H25A 0.3125 0.7267 0.0617 0.171 Uiso calc R 1 . .
H H25B 0.3806 0.7559 -0.0461 0.171 Uiso calc R 1 . .
H H25C 0.2334 0.8390 -0.0031 0.171 Uiso calc R 1 . .

loop_
_atom_site_aniso_label
_atom_site_aniso_U_11
_atom_site_aniso_U_22
_atom_site_aniso_U_33
_atom_site_aniso_U_12
_atom_site_aniso_U_13
_atom_site_aniso_U_23
Cl1 0.1403(11) 0.0722(7) 0.0954(8) 0.0259(6) -0.0218(7) -0.0052(6)
Cl2 0.1990(14) 0.0788(8) 0.0976(9) 0.0017(8) 0.0142(9) 0.0169(6)
N1 0.092(3) 0.096(2) 0.072(2) 0.0026(19) -0.0208(19) -0.0359(19)
O1 0.0554(16) 0.0829(18) 0.0964(19) -0.0125(13) -0.0049(14) 0.0110(14)
O2 0.0617(17) 0.0758(18) 0.103(2) 0.0036(14) -0.0004(14) -0.0203(14)
C1 0.050(2) 0.068(2) 0.0468(19) -0.0123(18) 0.0025(16) -0.0132(17)
C2 0.059(2) 0.060(2) 0.0468(18) -0.0079(17) -0.0023(16) -0.0077(16)
C3 0.054(2) 0.057(2) 0.052(2) -0.0022(16) -0.0017(16) -0.0100(16)
C4 0.069(2) 0.057(2) 0.0517(19) 0.0013(18) -0.0075(17) -0.0152(16)
C5 0.059(2) 0.060(2) 0.053(2) 0.0031(19) -0.0031(18) -0.0243(18)
C6 0.051(2) 0.053(2) 0.0420(18) -0.0077(17) 0.0049(15) -0.0128(15)
C7 0.053(2) 0.057(2) 0.061(2) -0.0062(17) -0.0018(17) -0.0117(17)
C8 0.063(2) 0.069(3) 0.067(2) -0.001(2) -0.0065(18) -0.015(2)
C9 0.088(3) 0.054(2) 0.052(2) 0.007(2) -0.0023(19) -0.0143(18)
C10 0.095(3) 0.054(2) 0.076(3) -0.017(2) -0.004(2) -0.017(2)
C11 0.066(2) 0.058(2) 0.069(2) -0.0129(19) -0.0041(19) -0.0183(19)
C12 0.067(2) 0.055(2) 0.0439(19) 0.0068(18) -0.0083(17) -0.0152(16)
C13 0.070(3) 0.063(2) 0.053(2) 0.0080(19) -0.0059(18) -0.0078(18)
C14 0.083(3) 0.083(3) 0.061(2) -0.002(2) -0.002(2) -0.005(2)
C15 0.112(4) 0.064(3) 0.054(2) 0.009(2) -0.002(2) 0.0012(19)
C16 0.110(4) 0.074(3) 0.061(2) 0.027(2) -0.007(2) -0.002(2)
C17 0.079(3) 0.075(3) 0.054(2) 0.014(2) -0.0021(19) -0.012(2)
C18 0.048(2) 0.0485(19) 0.0488(19) 0.0037(15) -0.0034(16) -0.0098(15)
C19 0.052(2) 0.061(2) 0.061(2) -0.0015(16) -0.0095(17) -0.0180(17)
C20 0.060(2) 0.069(2) 0.059(2) 0.0039(18) 0.0010(17) -0.0168(18)
C21 0.071(2) 0.052(2) 0.056(2) 0.0113(18) -0.0178(19) -0.0124(17)
C22 0.063(2) 0.065(2) 0.073(3) -0.0064(18) -0.018(2) -0.0177(19)
C23 0.052(2) 0.064(2) 0.060(2) -0.0028(17) -0.0035(17) -0.0077(18)
C24 0.114(3) 0.109(3) 0.063(3) 0.018(3) -0.012(2) -0.032(2)
C25 0.107(4) 0.145(4) 0.115(4) 0.007(3) -0.039(3) -0.074(3)

loop_
_atom_type_symbol
_atom_type_description
_atom_type_scat_dispersion_real
_atom_type_scat_dispersion_imag
_atom_type_scat_source
C C 0.0033 0.0016 'International Tables Vol C Tables 4.2.6.8 and 6.1.1.4'
H H 0.0000 0.0000 'International Tables Vol C Tables 4.2.6.8 and 6.1.1.4'
N N 0.0061 0.0033 'International Tables Vol C Tables 4.2.6.8 and 6.1.1.4'
O O 0.0106 0.0060 'International Tables Vol C Tables 4.2.6.8 and 6.1.1.4'
Cl Cl 0.1484 0.1585 'International Tables Vol C Tables 4.2.6.8 and 6.1.1.4'

loop_
_geom_angle_atom_site_label_1
_geom_angle_atom_site_label_2
_geom_angle_atom_site_label_3
_geom_angle_site_symmetry_1
_geom_angle_site_symmetry_3
_geom_angle
_geom_angle_publ_flag
C21 N1 C24 . . 121.3(3) ?
C21 N1 C25 . . 120.5(3) ?
C24 N1 C25 . . 118.1(3) ?
O1 C1 C6 . . 119.2(3) ?
O1 C1 C2 . . 120.1(3) ?
C6 C1 C2 . . 120.8(3) ?
C1 C2 C3 . . 113.6(3) ?
C1 C2 H2A . . 108.9 ?
C3 C2 H2A . . 108.9 ?
C1 C2 H2B . . 108.9 ?
C3 C2 H2B . . 108.9 ?
H2A C2 H2B . . 107.7 ?
C18 C3 C4 . . 111.8(2) ?
C18 C3 C2 . . 112.2(2) ?
C4 C3 C2 . . 111.8(2) ?
C18 C3 H3 . . 106.9 ?
C4 C3 H3 . . 106.9 ?
C2 C3 H3 . . 106.9 ?
C5 C4 C3 . . 112.6(3) ?
C5 C4 H4A . . 109.1 ?
C3 C4 H4A . . 109.1 ?
C5 C4 H4B . . 109.1 ?
C3 C4 H4B . . 109.1 ?
H4A C4 H4B . . 107.8 ?
O2 C5 C12 . . 119.8(3) ?
O2 C5 C4 . . 119.8(3) ?
C12 C5 C4 . . 120.4(3) ?
C7 C6 C11 . . 118.7(3) ?
C7 C6 C1 . . 122.8(3) ?
C11 C6 C1 . . 118.5(3) ?
C6 C7 C8 . . 120.5(3) ?
C6 C7 H7 . . 119.7 ?
C8 C7 H7 . . 119.7 ?
C9 C8 C7 . . 119.5(3) ?
C9 C8 H8 . . 120.2 ?
C7 C8 H8 . . 120.2 ?
C10 C9 C8 . . 120.9(3) ?
C10 C9 Cl1 . . 119.7(3) ?
C8 C9 Cl1 . . 119.3(3) ?
C9 C10 C11 . . 119.0(3) ?
C9 C10 H10 . . 120.5 ?
C11 C10 H10 . . 120.5 ?
C10 C11 C6 . . 121.3(3) ?
C10 C11 H11 . . 119.4 ?
C6 C11 H11 . . 119.4 ?
C13 C12 C17 . . 118.3(3) ?
C13 C12 C5 . . 123.7(3) ?
C17 C12 C5 . . 118.1(3) ?
C14 C13 C12 . . 120.0(3) ?
C14 C13 H13 . . 120.0 ?
C12 C13 H13 . . 120.0 ?
C15 C14 C13 . . 119.7(4) ?
C15 C14 H14 . . 120.1 ?
C13 C14 H14 . . 120.1 ?
C16 C15 C14 . . 121.4(4) ?
C16 C15 Cl2 . . 119.4(3) ?
C14 C15 Cl2 . . 119.2(4) ?
C17 C16 C15 . . 118.6(4) ?
C17 C16 H16 . . 120.7 ?
C15 C16 H16 . . 120.7 ?
C16 C17 C12 . . 122.0(4) ?
C16 C17 H17 . . 119.0 ?
C12 C17 H17 . . 119.0 ?
C19 C18 C23 . . 116.2(3) ?
C19 C18 C3 . . 122.4(3) ?
C23 C18 C3 . . 121.4(3) ?
C18 C19 C20 . . 122.8(3) ?
C18 C19 H19 . . 118.6 ?
C20 C19 H19 . . 118.6 ?
C19 C20 C21 . . 120.9(3) ?
C19 C20 H20 . . 119.6 ?
C21 C20 H20 . . 119.6 ?
C22 C21 C20 . . 116.8(3) ?
C22 C21 N1 . . 121.9(3) ?
C20 C21 N1 . . 121.3(3) ?
C23 C22 C21 . . 121.0(3) ?
C23 C22 H22 . . 119.5 ?
C21 C22 H22 . . 119.5 ?
C18 C23 C22 . . 122.4(3) ?
C18 C23 H23 . . 118.8 ?
C22 C23 H23 . . 118.8 ?
N1 C24 H24A . . 109.5 ?
N1 C24 H24B . . 109.5 ?
H24A C24 H24B . . 109.5 ?
N1 C24 H24C . . 109.5 ?
H24A C24 H24C . . 109.5 ?
H24B C24 H24C . . 109.5 ?
N1 C25 H25A . . 109.5 ?
N1 C25 H25B . . 109.5 ?
H25A C25 H25B . . 109.5 ?
N1 C25 H25C . . 109.5 ?
H25A C25 H25C . . 109.5 ?
H25B C25 H25C . . 109.5 ?

loop_
_geom_bond_atom_site_label_1
_geom_bond_atom_site_label_2
_geom_bond_site_symmetry_2
_geom_bond_distance
_geom_bond_publ_flag
Cl1 C9 . 1.724(3) ?
Cl2 C15 . 1.724(4) ?
N1 C21 . 1.389(4) ?
N1 C24 . 1.430(4) ?
N1 C25 . 1.431(4) ?
O1 C1 . 1.217(3) ?
O2 C5 . 1.211(3) ?
C1 C6 . 1.484(4) ?
C1 C2 . 1.495(4) ?
C2 C3 . 1.523(4) ?
C2 H2A . 0.9700 ?
C2 H2B . 0.9700 ?
C3 C18 . 1.519(4) ?
C3 C4 . 1.523(4) ?
C3 H3 . 0.9800 ?
C4 C5 . 1.505(4) ?
C4 H4A . 0.9700 ?
C4 H4B . 0.9700 ?
C5 C12 . 1.476(4) ?
C6 C7 . 1.371(4) ?
C6 C11 . 1.376(4) ?
C7 C8 . 1.374(4) ?
C7 H7 . 0.9300 ?
C8 C9 . 1.370(4) ?
C8 H8 . 0.9300 ?
C9 C10 . 1.361(4) ?
C10 C11 . 1.371(5) ?
C10 H10 . 0.9300 ?
C11 H11 . 0.9300 ?
C12 C13 . 1.380(4) ?
C12 C17 . 1.389(4) ?
C13 C14 . 1.378(5) ?
C13 H13 . 0.9300 ?
C14 C15 . 1.371(5) ?
C14 H14 . 0.9300 ?
C15 C16 . 1.362(5) ?
C16 C17 . 1.359(5) ?
C16 H16 . 0.9300 ?
C17 H17 . 0.9300 ?
C18 C19 . 1.371(4) ?
C18 C23 . 1.372(4) ?
C19 C20 . 1.373(4) ?
C19 H19 . 0.9300 ?
C20 C21 . 1.389(4) ?
C20 H20 . 0.9300 ?
C21 C22 . 1.384(4) ?
C22 C23 . 1.381(4) ?
C22 H22 . 0.9300 ?
C23 H23 . 0.9300 ?
C24 H24A . 0.9600 ?
C24 H24B . 0.9600 ?
C24 H24C . 0.9600 ?
C25 H25A . 0.9600 ?
C25 H25B . 0.9600 ?
C25 H25C . 0.9600 ?

loop_
_geom_contact_atom_site_label_1
_geom_contact_atom_site_label_2
_geom_contact_distance
_geom_contact_site_symmetry_1
_geom_contact_site_symmetry_2
_geom_contact_publ_flag
Cg Cg 3.724(3) . 2_766 n

loop_
_geom_hbond_atom_site_label_D
_geom_hbond_atom_site_label_H
_geom_hbond_atom_site_label_A
_geom_hbond_site_symmetry_A
_geom_hbond_distance_DH
_geom_hbond_distance_HA
_geom_hbond_distance_DA
_geom_hbond_angle_DHA
C7 H7 O1 1_655 0.93 2.58 3.176(4) 122.1

loop_
_cod_related_entry_id
_cod_related_entry_database
_cod_related_entry_code
1 ChemSpider 24741692
